data_4517896
loop_
_publ_author_name
'Oka, Yoshimi'

_publ_section_title
;
 Cesium Cation Complexation by a Flavin Receptor via Self-Assembly and
 Deprotonation.
;
_journal_issue 33
_journal_name_full 'ACS omega'
_journal_page_first 21226
_journal_page_last 21230
_journal_paper_doi 10.1021/acsomega.0c03006
_journal_volume 5
_journal_year 2020
_chemical_formula_moiety 'C20 H16 N4 O4'
_chemical_formula_sum 'C20 H16 N4 O4'
_chemical_formula_weight 376.37
_space_group_IT_number 2
_space_group_name_Hall '-P 1'
_space_group_name_H-M_alt 'P -1'
_symmetry_cell_setting triclinic
_symmetry_Int_Tables_number 2
_symmetry_space_group_name_Hall '-P 1'
_symmetry_space_group_name_H-M 'P -1'
_atom_sites_solution_hydrogens geom
_atom_sites_solution_primary direct
_atom_sites_solution_secondary difmap
_cell_angle_alpha 68.2887(18)
_cell_angle_beta 81.0025(19)
_cell_angle_gamma 65.8247(16)
_cell_formula_units_Z 2
_cell_length_a 7.9811(3)
_cell_length_b 10.8039(4)
_cell_length_c 11.8435(4)
_cell_measurement_reflns_used 4373
_cell_measurement_temperature 173
_cell_measurement_theta_max 68.23
_cell_measurement_theta_min 4.02
_cell_volume 865.56(6)
_computing_cell_refinement 'RAPID AUTO'
_computing_data_collection 'RAPID AUTO (Rigaku, ????)'
_computing_data_reduction 'RAPID AUTO'
_computing_molecular_graphics 'CrystalStructure 4.0'
_computing_publication_material 'CrystalStructure 4.0 (Rigaku, 2010)'
_computing_structure_refinement 'SHELXL97 (Sheldrick, 2008)'
_computing_structure_solution 'SHELXS97 (Sheldrick, 2008)'
_diffrn_ambient_temperature 173
_diffrn_detector_area_resol_mean 10.000
_diffrn_measured_fraction_theta_full 0.979
_diffrn_measured_fraction_theta_max 0.979
_diffrn_measurement_device_type 'Rigaku R-AXIS RAPID'
_diffrn_measurement_method \w
_diffrn_radiation_type 'Cu K\a'
_diffrn_radiation_wavelength 1.54187
_diffrn_reflns_av_R_equivalents 0.0336
_diffrn_reflns_limit_h_max 9
_diffrn_reflns_limit_h_min -9
_diffrn_reflns_limit_k_max 13
_diffrn_reflns_limit_k_min -12
_diffrn_reflns_limit_l_max 14
_diffrn_reflns_limit_l_min -13
_diffrn_reflns_number 9971
_diffrn_reflns_theta_full 68.23
_diffrn_reflns_theta_max 68.23
_diffrn_standards_number 0
_exptl_absorpt_coefficient_mu 0.860
_exptl_absorpt_correction_T_max 0.975
_exptl_absorpt_correction_T_min 0.811
_exptl_absorpt_correction_type multi-scan
_exptl_absorpt_process_details 'ABSCOR (Rigaku, 1995)'
_exptl_crystal_colour yellow
_exptl_crystal_density_diffrn 1.444
_exptl_crystal_density_method 'not measured'
_exptl_crystal_description platelet
_exptl_crystal_F_000 392.00
_exptl_crystal_size_max 0.290
_exptl_crystal_size_mid 0.060
_exptl_crystal_size_min 0.030
_refine_diff_density_max 0.320
_refine_diff_density_min -0.210
_refine_ls_extinction_method none
_refine_ls_goodness_of_fit_ref 0.981
_refine_ls_hydrogen_treatment constr
_refine_ls_number_parameters 256
_refine_ls_number_reflns 3105
_refine_ls_number_restraints 0
_refine_ls_R_factor_gt 0.0471
_refine_ls_shift/su_max 0.000
_refine_ls_structure_factor_coef Fsqd
_refine_ls_weighting_details 'w = 1/[\s^2^(Fo^2^)+(0.0757P)^2^+0.0000P] where P=(Fo^2^+2Fc^2^)/3'
_refine_ls_weighting_scheme calc
_refine_ls_wR_factor_ref 0.1325
_reflns_number_gt 2053
_reflns_number_total 3105
_reflns_threshold_expression F^2^>2.0\s(F^2^)
_cod_data_source_file ao0c03006_si_002.cif
_cod_data_source_block oka2-69
_cod_depositor_comments 'Adding full bibliography for 4517896.cif.'
_cod_original_cell_volume 865.56(5)
_cod_database_code 4517896

loop_
_symmetry_equiv_pos_site_id
_symmetry_equiv_pos_as_xyz
1 +X,+Y,+Z
2 -X,-Y,-Z

loop_
_atom_site_label
_atom_site_type_symbol
_atom_site_fract_x
_atom_site_fract_y
_atom_site_fract_z
_atom_site_U_iso_or_equiv
_atom_site_adp_type
_atom_site_occupancy
_atom_site_symmetry_multiplicity
_atom_site_calc_flag
_atom_site_refinement_flags
_atom_site_disorder_assembly
_atom_site_disorder_group
O1 O -0.13561(18) 0.90802(13) 0.01209(12) 0.0457(4) Uani 1.0 2 d . . .
O2 O 0.2406(2) 0.80227(14) 0.31309(12) 0.0559(5) Uani 1.0 2 d . . .
O3 O -0.62772(18) 0.34663(16) 0.14857(13) 0.0542(4) Uani 1.0 2 d . . .
O4 O -0.40365(18) 0.27298(14) 0.01971(12) 0.0453(4) Uani 1.0 2 d . . .
N1 N 0.0121(2) 0.46170(15) 0.30463(13) 0.0322(4) Uani 1.0 2 d . . .
N2 N 0.2308(2) 0.52762(16) 0.41719(13) 0.0343(4) Uani 1.0 2 d . . .
N3 N -0.0762(2) 0.68863(15) 0.15846(13) 0.0352(4) Uani 1.0 2 d . . .
N4 N 0.0496(2) 0.85288(16) 0.16444(13) 0.0413(5) Uani 1.0 2 d . . .
C1 C 0.0202(3) 0.59520(19) 0.25634(16) 0.0323(5) Uani 1.0 2 d . . .
C2 C -0.0596(3) 0.8193(2) 0.10780(17) 0.0384(5) Uani 1.0 2 d . . .
C3 C 0.1480(3) 0.7661(2) 0.26862(17) 0.0386(5) Uani 1.0 2 d . . .
C4 C 0.1364(3) 0.62137(19) 0.32008(16) 0.0330(5) Uani 1.0 2 d . . .
C5 C 0.2263(3) 0.39238(18) 0.45966(16) 0.0325(5) Uani 1.0 2 d . . .
C6 C 0.3348(3) 0.28598(19) 0.55986(16) 0.0364(5) Uani 1.0 2 d . . .
C7 C 0.3378(3) 0.1483(2) 0.60479(17) 0.0387(5) Uani 1.0 2 d . . .
C8 C 0.2294(3) 0.1130(2) 0.54749(17) 0.0426(5) Uani 1.0 2 d . . .
C9 C 0.1222(3) 0.2154(2) 0.44878(17) 0.0408(5) Uani 1.0 2 d . . .
C10 C 0.1174(3) 0.35632(18) 0.40373(16) 0.0333(5) Uani 1.0 2 d . . .
C11 C 0.2327(3) -0.0371(2) 0.5918(2) 0.0574(7) Uani 1.0 2 d . . .
C12 C 0.4535(3) 0.0374(3) 0.71330(18) 0.0490(6) Uani 1.0 2 d . . .
C13 C -0.1103(3) 0.42959(17) 0.25032(15) 0.0318(5) Uani 1.0 2 d . . .
C14 C -0.2759(3) 0.43285(19) 0.30801(16) 0.0367(5) Uani 1.0 2 d . . .
C15 C -0.3917(3) 0.40073(18) 0.25759(16) 0.0377(5) Uani 1.0 2 d . . .
C16 C -0.3422(3) 0.36448(18) 0.15375(16) 0.0337(5) Uani 1.0 2 d . . .
C17 C -0.1744(3) 0.3600(2) 0.09900(17) 0.0390(5) Uani 1.0 2 d . . .
C18 C -0.0568(3) 0.3923(2) 0.14761(16) 0.0385(5) Uani 1.0 2 d . . .
C19 C -0.4744(3) 0.3285(2) 0.10745(18) 0.0390(5) Uani 1.0 2 d . . .
C20 C -0.5243(3) 0.2332(3) -0.02859(18) 0.0505(6) Uani 1.0 2 d . . .
H4 H 0.0554 0.9385 0.1293 0.0496 Uiso 1.0 2 calc R . .
H6 H 0.4082 0.3100 0.5976 0.0437 Uiso 1.0 2 calc R . .
H9 H 0.0506 0.1900 0.4109 0.0489 Uiso 1.0 2 calc R . .
H11A H 0.1739 -0.0487 0.5317 0.0689 Uiso 1.0 2 calc R . .
H11B H 0.1660 -0.0541 0.6692 0.0689 Uiso 1.0 2 calc R . .
H11C H 0.3602 -0.1067 0.6034 0.0689 Uiso 1.0 2 calc R . .
H12A H 0.5191 0.0805 0.7407 0.0588 Uiso 1.0 2 calc R . .
H12B H 0.5424 -0.0446 0.6908 0.0588 Uiso 1.0 2 calc R . .
H12C H 0.3743 0.0042 0.7791 0.0588 Uiso 1.0 2 calc R . .
H14 H -0.3093 0.4565 0.3802 0.0441 Uiso 1.0 2 calc R . .
H15 H -0.5069 0.4038 0.2952 0.0452 Uiso 1.0 2 calc R . .
H17 H -0.1396 0.3346 0.0276 0.0468 Uiso 1.0 2 calc R . .
H18 H 0.0588 0.3888 0.1105 0.0462 Uiso 1.0 2 calc R . .
H20A H -0.5706 0.1687 0.0383 0.0607 Uiso 1.0 2 calc R . .
H20B H -0.4554 0.1837 -0.0860 0.0607 Uiso 1.0 2 calc R . .
H20C H -0.6278 0.3203 -0.0705 0.0607 Uiso 1.0 2 calc R . .

loop_
_atom_site_aniso_label
_atom_site_aniso_U_11
_atom_site_aniso_U_22
_atom_site_aniso_U_33
_atom_site_aniso_U_12
_atom_site_aniso_U_13
_atom_site_aniso_U_23
O1 0.0538(9) 0.0378(8) 0.0405(9) -0.0222(7) -0.0130(7) 0.0025(7)
O2 0.0679(10) 0.0489(9) 0.0585(10) -0.0369(8) -0.0198(8) -0.0024(8)
O3 0.0385(8) 0.0715(10) 0.0614(10) -0.0299(8) -0.0012(8) -0.0217(8)
O4 0.0430(8) 0.0541(9) 0.0507(9) -0.0242(7) -0.0052(7) -0.0225(8)
N1 0.0380(9) 0.0330(8) 0.0300(9) -0.0193(7) -0.0024(7) -0.0082(7)
N2 0.0371(9) 0.0347(9) 0.0328(9) -0.0176(7) 0.0022(7) -0.0100(7)
N3 0.0401(9) 0.0330(8) 0.0325(9) -0.0184(8) -0.0034(7) -0.0049(7)
N4 0.0496(10) 0.0342(9) 0.0406(10) -0.0235(8) -0.0095(8) -0.0010(8)
C1 0.0345(10) 0.0337(10) 0.0313(11) -0.0173(9) 0.0012(8) -0.0095(9)
C2 0.0414(11) 0.0370(11) 0.0365(12) -0.0190(9) -0.0022(9) -0.0069(9)
C3 0.0435(11) 0.0388(11) 0.0385(12) -0.0234(10) -0.0016(9) -0.0093(9)
C4 0.0358(10) 0.0346(10) 0.0294(11) -0.0171(9) -0.0001(9) -0.0075(9)
C5 0.0369(10) 0.0323(10) 0.0293(11) -0.0166(9) 0.0013(8) -0.0083(9)
C6 0.0393(11) 0.0372(11) 0.0337(11) -0.0162(9) -0.0030(9) -0.0103(9)
C7 0.0400(11) 0.0376(11) 0.0348(11) -0.0155(9) -0.0040(9) -0.0061(9)
C8 0.0469(12) 0.0355(11) 0.0418(12) -0.0194(10) -0.0037(10) -0.0040(10)
C9 0.0452(12) 0.0385(11) 0.0421(12) -0.0226(10) -0.0062(10) -0.0076(10)
C10 0.0350(10) 0.0337(10) 0.0301(11) -0.0157(9) 0.0004(9) -0.0071(9)
C11 0.0641(15) 0.0402(12) 0.0638(15) -0.0252(11) -0.0193(12) 0.0001(11)
C12 0.0554(14) 0.0420(12) 0.0450(13) -0.0209(11) -0.0119(11) -0.0027(10)
C13 0.0346(10) 0.0314(10) 0.0308(11) -0.0171(9) -0.0041(8) -0.0055(8)
C14 0.0410(11) 0.0377(10) 0.0363(11) -0.0194(9) 0.0026(9) -0.0140(9)
C15 0.0353(10) 0.0386(11) 0.0417(12) -0.0193(9) 0.0041(9) -0.0122(9)
C16 0.0331(10) 0.0310(9) 0.0362(11) -0.0145(8) -0.0062(9) -0.0056(9)
C17 0.0394(11) 0.0472(11) 0.0356(12) -0.0211(10) 0.0014(9) -0.0154(10)
C18 0.0370(11) 0.0472(11) 0.0362(11) -0.0237(10) 0.0026(9) -0.0121(10)
C19 0.0384(11) 0.0341(10) 0.0404(12) -0.0159(9) -0.0087(9) -0.0028(9)
C20 0.0560(13) 0.0551(13) 0.0520(14) -0.0282(11) -0.0150(11) -0.0168(11)

loop_
_atom_type_symbol
_atom_type_description
_atom_type_scat_dispersion_real
_atom_type_scat_dispersion_imag
_atom_type_scat_source
C C 0.0181 0.0091
;
International Tables for Crystallography
(1992, Vol. C, Tables 4.2.6.8 and 6.1.1.4)
;
H H 0.0000 0.0000
;
International Tables for Crystallography
(1992, Vol. C, Table 6.1.1.4)
;
O O 0.0492 0.0322
;
International Tables for Crystallography
(1992, Vol. C, Tables 4.2.6.8 and 6.1.1.4)
;
N N 0.0311 0.0180
;
International Tables for Crystallography
(1992, Vol. C, Tables 4.2.6.8 and 6.1.1.4)
;

loop_
_geom_angle_atom_site_label_1
_geom_angle_atom_site_label_2
_geom_angle_atom_site_label_3
_geom_angle
_geom_angle_publ_flag
_geom_angle_site_symmetry_1
_geom_angle_site_symmetry_2
_geom_angle_site_symmetry_3
C19 O4 C20 115.84(17) yes . . .
C1 N1 C10 121.5(2) yes . . .
C1 N1 C13 119.17(14) yes . . .
C10 N1 C13 119.32(17) yes . . .
C4 N2 C5 117.9(2) yes . . .
C1 N3 C2 118.0(2) yes . . .
C2 N4 C3 126.53(18) yes . . .
N1 C1 N3 118.8(3) yes . . .
N1 C1 C4 115.72(15) yes . . .
N3 C1 C4 125.49(19) yes . . .
O1 C2 N3 121.7(3) yes . . .
O1 C2 N4 118.6(2) yes . . .
N3 C2 N4 119.74(15) yes . . .
O2 C3 N4 123.12(19) yes . . .
O2 C3 C4 123.39(16) yes . . .
N4 C3 C4 113.5(3) yes . . .
N2 C4 C1 124.7(2) yes . . .
N2 C4 C3 118.7(3) yes . . .
C1 C4 C3 116.62(15) yes . . .
N2 C5 C6 119.5(2) yes . . .
N2 C5 C10 121.55(15) yes . . .
C6 C5 C10 118.94(19) yes . . .
C5 C6 C7 121.9(3) yes . . .
C6 C7 C8 118.69(17) yes . . .
C6 C7 C12 120.6(3) yes . . .
C8 C7 C12 120.7(2) yes . . .
C7 C8 C9 120.5(2) yes . . .
C7 C8 C11 120.32(17) yes . . .
C9 C8 C11 119.1(3) yes . . .
C8 C9 C10 120.8(3) yes . . .
N1 C10 C5 118.42(18) yes . . .
N1 C10 C9 122.5(3) yes . . .
C5 C10 C9 119.11(16) yes . . .
N1 C13 C14 117.94(18) yes . . .
N1 C13 C18 119.97(17) yes . . .
C14 C13 C18 122.0(3) yes . . .
C13 C14 C15 118.18(19) yes . . .
C14 C15 C16 120.96(18) yes . . .
C15 C16 C17 119.6(3) yes . . .
C15 C16 C19 117.16(17) yes . . .
C17 C16 C19 123.3(2) yes . . .
C16 C17 C18 120.4(2) yes . . .
C13 C18 C17 118.82(18) yes . . .
O3 C19 O4 124.6(3) yes . . .
O3 C19 C16 122.6(3) yes . . .
O4 C19 C16 112.85(17) yes . . .
C2 N4 H4 116.740 no . . .
C3 N4 H4 116.734 no . . .
C5 C6 H6 119.056 no . . .
C7 C6 H6 119.052 no . . .
C8 C9 H9 119.575 no . . .
C10 C9 H9 119.578 no . . .
C8 C11 H11A 109.471 no . . .
C8 C11 H11B 109.474 no . . .
C8 C11 H11C 109.474 no . . .
H11A C11 H11B 109.469 no . . .
H11A C11 H11C 109.472 no . . .
H11B C11 H11C 109.468 no . . .
C7 C12 H12A 109.475 no . . .
C7 C12 H12B 109.471 no . . .
C7 C12 H12C 109.466 no . . .
H12A C12 H12B 109.477 no . . .
H12A C12 H12C 109.469 no . . .
H12B C12 H12C 109.469 no . . .
C13 C14 H14 120.909 no . . .
C15 C14 H14 120.910 no . . .
C14 C15 H15 119.517 no . . .
C16 C15 H15 119.525 no . . .
C16 C17 H17 119.796 no . . .
C18 C17 H17 119.791 no . . .
C13 C18 H18 120.596 no . . .
C17 C18 H18 120.587 no . . .
O4 C20 H20A 109.477 no . . .
O4 C20 H20B 109.470 no . . .
O4 C20 H20C 109.475 no . . .
H20A C20 H20B 109.463 no . . .
H20A C20 H20C 109.474 no . . .
H20B C20 H20C 109.468 no . . .

loop_
_geom_bond_atom_site_label_1
_geom_bond_atom_site_label_2
_geom_bond_distance
_geom_bond_publ_flag
_geom_bond_site_symmetry_1
_geom_bond_site_symmetry_2
O1 C2 1.227(2) yes . .
O2 C3 1.219(4) yes . .
O3 C19 1.209(3) yes . .
O4 C19 1.326(3) yes . .
O4 C20 1.460(4) yes . .
N1 C1 1.366(3) yes . .
N1 C10 1.384(2) yes . .
N1 C13 1.459(3) yes . .
N2 C4 1.304(2) yes . .
N2 C5 1.372(3) yes . .
N3 C1 1.316(2) yes . .
N3 C2 1.369(3) yes . .
N4 C2 1.401(4) yes . .
N4 C3 1.365(3) yes . .
C1 C4 1.450(4) yes . .
C3 C4 1.490(3) yes . .
C5 C6 1.406(3) yes . .
C5 C10 1.412(4) yes . .
C6 C7 1.374(3) yes . .
C7 C8 1.413(4) yes . .
C7 C12 1.505(3) yes . .
C8 C9 1.380(3) yes . .
C8 C11 1.499(4) yes . .
C9 C10 1.401(3) yes . .
C13 C14 1.382(3) yes . .
C13 C18 1.372(3) yes . .
C14 C15 1.386(4) yes . .
C15 C16 1.378(3) yes . .
C16 C17 1.384(3) yes . .
C16 C19 1.496(4) yes . .
C17 C18 1.386(4) yes . .
N4 H4 0.880 no . .
C6 H6 0.950 no . .
C9 H9 0.950 no . .
C11 H11A 0.980 no . .
C11 H11B 0.980 no . .
C11 H11C 0.980 no . .
C12 H12A 0.980 no . .
C12 H12B 0.980 no . .
C12 H12C 0.980 no . .
C14 H14 0.950 no . .
C15 H15 0.950 no . .
C17 H17 0.950 no . .
C18 H18 0.950 no . .
C20 H20A 0.980 no . .
C20 H20B 0.980 no . .
C20 H20C 0.980 no . .

loop_
_geom_contact_atom_site_label_1
_geom_contact_atom_site_label_2
_geom_contact_distance
_geom_contact_publ_flag
_geom_contact_site_symmetry_1
_geom_contact_site_symmetry_2
O1 C1 3.4331(19) no . .
O1 C3 3.545(3) no . .
O2 N2 2.790(3) no . .
O2 C2 3.579(3) no . .
O3 C15 2.789(3) no . .
O3 C20 2.668(3) no . .
O4 C15 3.594(3) no . .
O4 C17 2.777(4) no . .
N1 N2 2.789(3) no . .
N1 C2 3.554(3) no . .
N2 N4 3.5790(18) no . .
N3 C3 2.894(4) no . .
N3 C10 3.5861(19) no . .
N3 C13 2.715(3) no . .
N3 C14 3.523(3) no . .
N3 C18 3.191(3) no . .
N4 C1 2.684(3) no . .
C1 C5 2.773(3) no . .
C1 C14 3.344(4) no . .
C1 C18 3.206(4) no . .
C2 C4 2.802(3) no . .
C4 C6 3.577(2) no . .
C4 C10 2.723(3) no . .
C5 C8 2.795(3) no . .
C6 C9 2.774(4) no . .
C7 C10 2.816(3) no . .
C9 C13 2.854(3) no . .
C9 C14 3.322(3) no . .
C9 C18 3.568(3) no . .
C10 C14 3.180(3) no . .
C10 C18 3.360(3) no . .
C11 C12 2.940(5) no . .
C13 C16 2.748(4) no . .
C14 C17 2.774(3) no . .
C15 C18 2.766(3) no . .
O1 O1 3.410(3) no . 2_575
O1 N4 2.919(2) no . 2_575
O1 C17 3.489(3) no . 2_565
O1 C20 3.533(3) no . 1_565
O1 C20 3.569(4) no . 2_465
O2 C6 3.542(3) no . 2_666
O2 C12 3.447(4) no . 2_666
O3 N1 3.215(2) no . 1_455
O3 C1 3.460(3) no . 1_455
O3 C10 3.379(3) no . 1_455
O3 C12 3.576(3) no . 2_556
O3 C17 3.407(2) no . 2_465
O3 C18 3.255(3) no . 1_455
O4 N4 3.422(2) no . 2_565
O4 C16 3.5382(18) no . 2_465
N1 O3 3.215(2) no . 1_655
N1 N2 3.567(2) no . 2_566
N2 N1 3.567(2) no . 2_566
N2 C5 3.587(3) no . 2_566
N2 C10 3.326(3) no . 2_566
N2 C14 3.525(3) no . 2_566
N2 C15 3.359(3) no . 1_655
N3 C17 3.463(3) no . 2_565
N3 C20 3.408(3) no . 2_465
N4 O1 2.919(2) no . 2_575
N4 O4 3.422(2) no . 2_565
C1 O3 3.460(3) no . 1_655
C1 C6 3.402(3) no . 2_566
C2 C17 3.515(3) no . 2_565
C3 C8 3.515(3) no . 2_566
C4 C5 3.593(3) no . 2_566
C5 N2 3.587(3) no . 2_566
C5 C4 3.593(3) no . 2_566
C5 C15 3.580(3) no . 1_655
C6 O2 3.542(3) no . 2_666
C6 C1 3.402(3) no . 2_566
C8 C3 3.515(3) no . 2_566
C10 O3 3.379(3) no . 1_655
C10 N2 3.326(3) no . 2_566
C11 C15 3.415(3) no . 2_556
C11 C16 3.572(3) no . 2_556
C12 O2 3.447(4) no . 2_666
C12 O3 3.576(3) no . 2_556
C14 N2 3.525(3) no . 2_566
C15 N2 3.359(3) no . 1_455
C15 C5 3.580(3) no . 1_455
C15 C11 3.415(3) no . 2_556
C16 O4 3.5382(18) no . 2_465
C16 C11 3.572(3) no . 2_556
C16 C19 3.544(3) no . 2_465
C17 O1 3.489(3) no . 2_565
C17 O3 3.407(2) no . 2_465
C17 N3 3.463(3) no . 2_565
C17 C2 3.515(3) no . 2_565
C18 O3 3.255(3) no . 1_655
C19 C16 3.544(3) no . 2_465
C19 C19 3.533(3) no . 2_465
C20 O1 3.533(3) no . 1_545
C20 O1 3.569(4) no . 2_465
C20 N3 3.408(3) no . 2_465
O1 H4 2.4020 no . .
O2 H4 2.4377 no . .
O3 H15 2.4754 no . .
O3 H20A 2.5615 no . .
O3 H20C 2.7131 no . .
O4 H17 2.4797 no . .
N1 H9 2.6349 no . .
N1 H14 2.5973 no . .
N1 H18 2.6227 no . .
N2 H6 2.5691 no . .
N3 H4 3.1667 no . .
N3 H18 3.2078 no . .
C1 H4 3.5622 no . .
C1 H14 3.4220 no . .
C1 H18 3.1898 no . .
C4 H4 3.1899 no . .
C5 H9 3.2830 no . .
C6 H12A 2.5440 no . .
C6 H12B 3.1251 no . .
C6 H12C 3.1197 no . .
C7 H9 3.2809 no . .
C7 H11A 3.3148 no . .
C7 H11B 2.8522 no . .
C7 H11C 2.6930 no . .
C8 H6 3.2563 no . .
C8 H12A 3.3313 no . .
C8 H12B 2.7791 no . .
C8 H12C 2.7814 no . .
C9 H11A 2.5232 no . .
C9 H11B 3.0399 no . .
C9 H11C 3.1672 no . .
C9 H14 3.3561 no . .
C10 H6 3.2824 no . .
C10 H14 3.1467 no . .
C10 H18 3.4464 no . .
C11 H9 2.6239 no . .
C11 H12B 2.8576 no . .
C11 H12C 2.8863 no . .
C12 H6 2.6421 no . .
C12 H11B 3.0216 no . .
C12 H11C 2.7257 no . .
C13 H9 2.5229 no . .
C13 H15 3.2351 no . .
C13 H17 3.2336 no . .
C14 H9 2.8611 no . .
C14 H18 3.2650 no . .
C15 H17 3.2441 no . .
C16 H14 3.2648 no . .
C16 H18 3.2633 no . .
C17 H15 3.2432 no . .
C18 H9 3.0813 no . .
C18 H14 3.2654 no . .
C19 H15 2.5794 no . .
C19 H17 2.7101 no . .
C19 H20A 2.5632 no . .
C19 H20B 3.1727 no . .
C19 H20C 2.6426 no . .
H6 H12A 2.3169 no . .
H6 H12B 3.3055 no . .
H6 H12C 3.3029 no . .
H9 H11A 2.3019 no . .
H9 H11B 3.1754 no . .
H9 H11C 3.3829 no . .
H9 H14 3.0740 no . .
H9 H18 3.4152 no . .
H11B H12B 3.1002 no . .
H11B H12C 2.6449 no . .
H11C H12B 2.3286 no . .
H11C H12C 2.7947 no . .
H14 H15 2.3420 no . .
H17 H18 2.3416 no . .
O1 H4 2.1083 no . 2_575
O1 H12C 3.0704 no . 2_566
O1 H17 2.7910 no . 2_565
O1 H20A 3.5190 no . 1_565
O1 H20A 2.9894 no . 2_465
O1 H20B 2.9793 no . 1_565
O1 H20C 3.5034 no . 2_465
O2 H6 2.7642 no . 2_666
O2 H11A 3.3951 no . 1_565
O2 H11B 3.3096 no . 2_566
O2 H12A 2.5883 no . 2_666
O2 H20B 2.9438 no . 2_565
O3 H11C 3.4214 no . 2_556
O3 H12B 2.9533 no . 2_556
O3 H12C 3.3241 no . 2_556
O3 H17 3.2128 no . 2_465
O3 H18 2.4372 no . 1_455
O4 H4 3.5084 no . 2_565
O4 H12C 3.0033 no . 2_556
N1 H6 3.5775 no . 2_566
N2 H14 3.4194 no . 1_655
N2 H14 2.6537 no . 2_566
N2 H15 2.5403 no . 1_655
N3 H12C 3.4670 no . 2_566
N3 H17 2.5993 no . 2_565
N3 H18 3.5497 no . 2_565
N3 H20A 3.4042 no . 2_465
N3 H20B 3.5382 no . 2_465
N3 H20C 2.7759 no . 2_465
N4 H4 3.3838 no . 2_575
N4 H11B 3.2580 no . 2_566
N4 H12C 3.1713 no . 2_566
N4 H17 3.3910 no . 2_565
N4 H20B 3.1285 no . 2_565
C1 H6 3.5110 no . 2_566
C1 H15 3.4898 no . 1_655
C1 H17 3.2400 no . 2_565
C2 H4 3.0561 no . 2_575
C2 H12C 2.9418 no . 2_566
C2 H17 2.6222 no . 2_565
C2 H20A 3.5836 no . 2_465
C2 H20C 3.5523 no . 2_465
C3 H11B 3.3518 no . 2_566
C3 H20B 3.0905 no . 2_565
C4 H15 2.9133 no . 1_655
C5 H14 3.2049 no . 2_566
C5 H15 2.6618 no . 1_655
C6 H11C 3.2939 no . 2_656
C6 H14 3.0395 no . 2_566
C6 H15 3.1890 no . 1_655
C7 H11C 3.1880 no . 2_656
C8 H11C 3.4645 no . 2_656
C8 H12B 3.2650 no . 2_656
C9 H11A 3.4478 no . 2_556
C9 H12B 3.1829 no . 2_656
C10 H15 3.2359 no . 1_655
C11 H9 3.3105 no . 2_556
C11 H11A 3.3973 no . 2_556
C11 H12B 3.5262 no . 2_656
C11 H15 3.4879 no . 2_556
C12 H20A 2.9658 no . 2_556
C12 H20B 3.5976 no . 1_656
C13 H20C 2.9521 no . 2_465
C14 H6 3.0998 no . 2_566
C14 H11C 3.5991 no . 2_556
C14 H20C 3.0104 no . 2_465
C15 H11A 3.5545 no . 2_556
C15 H11B 3.2533 no . 2_556
C15 H11C 2.9103 no . 2_556
C15 H20C 3.0583 no . 2_465
C16 H11B 3.0788 no . 2_556
C16 H11C 3.2128 no . 2_556
C16 H20C 3.0903 no . 2_465
C17 H11B 3.4100 no . 2_556
C17 H18 3.2755 no . 2_565
C17 H20C 3.0621 no . 2_465
C18 H18 3.0940 no . 2_565
C18 H20C 3.0051 no . 2_465
C19 H11B 3.4793 no . 2_556
C19 H11C 3.3794 no . 2_556
C19 H12B 3.3086 no . 2_556
C19 H12C 3.1264 no . 2_556
C19 H18 3.5064 no . 1_455
C20 H12A 3.5889 no . 1_454
C20 H12C 3.1185 no . 2_556
C20 H18 3.5165 no . 1_455
H4 O1 2.1083 no . 2_575
H4 O4 3.5084 no . 2_565
H4 N4 3.3838 no . 2_575
H4 C2 3.0561 no . 2_575
H4 H4 2.9670 no . 2_575
H4 H11B 3.0750 no . 2_566
H4 H12C 3.3036 no . 2_566
H4 H20B 2.9556 no . 2_565
H6 O2 2.7642 no . 2_666
H6 N1 3.5775 no . 2_566
H6 C1 3.5110 no . 2_566
H6 C14 3.0998 no . 2_566
H6 H14 3.5078 no . 1_655
H6 H14 2.4190 no . 2_566
H6 H15 3.3812 no . 1_655
H9 C11 3.3105 no . 2_556
H9 H11A 2.6636 no . 2_556
H9 H11B 3.1092 no . 2_556
H9 H12B 3.2351 no . 2_656
H11A O2 3.3951 no . 1_545
H11A C9 3.4478 no . 2_556
H11A C11 3.3973 no . 2_556
H11A C15 3.5545 no . 2_556
H11A H9 2.6636 no . 2_556
H11A H11A 2.6554 no . 2_556
H11A H11B 3.4419 no . 2_556
H11A H12B 3.3352 no . 2_656
H11B O2 3.3096 no . 2_566
H11B N4 3.2580 no . 2_566
H11B C3 3.3518 no . 2_566
H11B C15 3.2533 no . 2_556
H11B C16 3.0788 no . 2_556
H11B C17 3.4100 no . 2_556
H11B C19 3.4793 no . 2_556
H11B H4 3.0750 no . 2_566
H11B H9 3.1092 no . 2_556
H11B H11A 3.4419 no . 2_556
H11B H15 3.5516 no . 2_556
H11C O3 3.4214 no . 2_556
H11C C6 3.2939 no . 2_656
H11C C7 3.1880 no . 2_656
H11C C8 3.4645 no . 2_656
H11C C14 3.5991 no . 2_556
H11C C15 2.9103 no . 2_556
H11C C16 3.2128 no . 2_556
H11C C19 3.3794 no . 2_556
H11C H12B 3.3756 no . 2_656
H11C H15 2.7609 no . 2_556
H12A O2 2.5883 no . 2_666
H12A C20 3.5889 no . 1_656
H12A H20A 2.9130 no . 2_556
H12A H20B 2.7409 no . 1_656
H12B O3 2.9533 no . 2_556
H12B C8 3.2650 no . 2_656
H12B C9 3.1829 no . 2_656
H12B C11 3.5262 no . 2_656
H12B C19 3.3086 no . 2_556
H12B H9 3.2351 no . 2_656
H12B H11A 3.3352 no . 2_656
H12B H11C 3.3756 no . 2_656
H12B H20A 2.9898 no . 2_556
H12C O1 3.0704 no . 2_566
H12C O3 3.3241 no . 2_556
H12C O4 3.0033 no . 2_556
H12C N3 3.4670 no . 2_566
H12C N4 3.1713 no . 2_566
H12C C2 2.9418 no . 2_566
H12C C19 3.1264 no . 2_556
H12C C20 3.1185 no . 2_556
H12C H4 3.3036 no . 2_566
H12C H20A 2.5089 no . 2_556
H12C H20B 3.4569 no . 2_556
H14 N2 3.4194 no . 1_455
H14 N2 2.6537 no . 2_566
H14 C5 3.2049 no . 2_566
H14 C6 3.0395 no . 2_566
H14 H6 3.5078 no . 1_455
H14 H6 2.4190 no . 2_566
H14 H20C 3.5445 no . 2_465
H15 N2 2.5403 no . 1_455
H15 C1 3.4898 no . 1_455
H15 C4 2.9133 no . 1_455
H15 C5 2.6618 no . 1_455
H15 C6 3.1890 no . 1_455
H15 C10 3.2359 no . 1_455
H15 C11 3.4879 no . 2_556
H15 H6 3.3812 no . 1_455
H15 H11B 3.5516 no . 2_556
H15 H11C 2.7609 no . 2_556
H17 O1 2.7910 no . 2_565
H17 O3 3.2128 no . 2_465
H17 N3 2.5993 no . 2_565
H17 N4 3.3910 no . 2_565
H17 C1 3.2400 no . 2_565
H17 C2 2.6222 no . 2_565
H17 H18 3.1078 no . 2_565
H18 O3 2.4372 no . 1_655
H18 N3 3.5497 no . 2_565
H18 C17 3.2755 no . 2_565
H18 C18 3.0940 no . 2_565
H18 C19 3.5064 no . 1_655
H18 C20 3.5165 no . 1_655
H18 H17 3.1078 no . 2_565
H18 H18 2.7878 no . 2_565
H18 H20A 3.1758 no . 1_655
H18 H20C 3.0631 no . 1_655
H18 H20C 3.5341 no . 2_465
H20A O1 3.5190 no . 1_545
H20A O1 2.9894 no . 2_465
H20A N3 3.4042 no . 2_465
H20A C2 3.5836 no . 2_465
H20A C12 2.9658 no . 2_556
H20A H12A 2.9130 no . 2_556
H20A H12B 2.9898 no . 2_556
H20A H12C 2.5089 no . 2_556
H20A H18 3.1758 no . 1_455
H20A H20B 3.5582 no . 2_455
H20B O1 2.9793 no . 1_545
H20B O2 2.9438 no . 2_565
H20B N3 3.5382 no . 2_465
H20B N4 3.1285 no . 2_565
H20B C3 3.0905 no . 2_565
H20B C12 3.5976 no . 1_454
H20B H4 2.9556 no . 2_565
H20B H12A 2.7409 no . 1_454
H20B H12C 3.4569 no . 2_556
H20B H20A 3.5582 no . 2_455
H20C O1 3.5034 no . 2_465
H20C N3 2.7759 no . 2_465
H20C C2 3.5523 no . 2_465
H20C C13 2.9521 no . 2_465
H20C C14 3.0104 no . 2_465
H20C C15 3.0583 no . 2_465
H20C C16 3.0903 no . 2_465
H20C C17 3.0621 no . 2_465
H20C C18 3.0051 no . 2_465
H20C H14 3.5445 no . 2_465
H20C H18 3.0631 no . 1_455
H20C H18 3.5341 no . 2_465

loop_
_geom_hbond_atom_site_label_D
_geom_hbond_atom_site_label_H
_geom_hbond_atom_site_label_A
_geom_hbond_site_symmetry_D
_geom_hbond_site_symmetry_H
_geom_hbond_site_symmetry_A
_geom_hbond_distance_DA
_geom_hbond_distance_DH
_geom_hbond_distance_HA
_geom_hbond_angle_DHA
_geom_hbond_publ_flag
N4 H4 O1 . . 2_575 2.919(2) 0.880 2.108 152.9 no

loop_
_geom_torsion_atom_site_label_1
_geom_torsion_atom_site_label_2
_geom_torsion_atom_site_label_3
_geom_torsion_atom_site_label_4
_geom_torsion
_geom_torsion_publ_flag
_geom_torsion_site_symmetry_1
_geom_torsion_site_symmetry_2
_geom_torsion_site_symmetry_3
_geom_torsion_site_symmetry_4
C20 O4 C19 O3 0.4(3) no . . . .
C20 O4 C19 C16 179.08(12) no . . . .
C1 N1 C10 C5 4.0(3) no . . . .
C1 N1 C10 C9 -174.87(14) no . . . .
C10 N1 C1 N3 176.67(14) no . . . .
C10 N1 C1 C4 -3.8(3) no . . . .
C1 N1 C13 C14 -101.55(17) no . . . .
C1 N1 C13 C18 80.81(18) no . . . .
C13 N1 C1 N3 -3.2(3) no . . . .
C13 N1 C1 C4 176.32(13) no . . . .
C10 N1 C13 C14 78.52(18) no . . . .
C10 N1 C13 C18 -99.12(17) no . . . .
C13 N1 C10 C5 -176.09(13) no . . . .
C13 N1 C10 C9 5.1(3) no . . . .
C4 N2 C5 C6 176.27(14) no . . . .
C4 N2 C5 C10 -2.6(3) no . . . .
C5 N2 C4 C1 2.8(3) no . . . .
C5 N2 C4 C3 -176.61(13) no . . . .
C1 N3 C2 O1 175.08(16) no . . . .
C1 N3 C2 N4 -3.6(3) no . . . .
C2 N3 C1 N1 -176.86(14) no . . . .
C2 N3 C1 C4 3.6(3) no . . . .
C2 N4 C3 O2 179.99(16) no . . . .
C2 N4 C3 C4 2.0(3) no . . . .
C3 N4 C2 O1 -177.95(16) no . . . .
C3 N4 C2 N3 0.8(3) no . . . .
N1 C1 C4 N2 0.3(3) no . . . .
N1 C1 C4 C3 179.72(13) no . . . .
N3 C1 C4 N2 179.82(16) no . . . .
N3 C1 C4 C3 -0.7(3) no . . . .
O2 C3 C4 N2 -0.5(3) no . . . .
O2 C3 C4 C1 -179.97(16) no . . . .
N4 C3 C4 N2 177.47(14) no . . . .
N4 C3 C4 C1 -2.0(3) no . . . .
N2 C5 C6 C7 -178.92(14) no . . . .
N2 C5 C10 N1 -0.7(3) no . . . .
N2 C5 C10 C9 178.18(14) no . . . .
C6 C5 C10 N1 -179.57(15) no . . . .
C6 C5 C10 C9 -0.7(3) no . . . .
C10 C5 C6 C7 -0.0(3) no . . . .
C5 C6 C7 C8 0.5(3) no . . . .
C5 C6 C7 C12 -179.15(15) no . . . .
C6 C7 C8 C9 -0.3(3) no . . . .
C6 C7 C8 C11 178.40(15) no . . . .
C12 C7 C8 C9 179.36(16) no . . . .
C12 C7 C8 C11 -1.9(3) no . . . .
C7 C8 C9 C10 -0.4(3) no . . . .
C11 C8 C9 C10 -179.14(16) no . . . .
C8 C9 C10 N1 179.73(16) no . . . .
C8 C9 C10 C5 0.9(3) no . . . .
N1 C13 C14 C15 -179.24(11) no . . . .
N1 C13 C18 C17 178.93(12) no . . . .
C14 C13 C18 C17 1.4(3) no . . . .
C18 C13 C14 C15 -1.6(3) no . . . .
C13 C14 C15 C16 0.9(3) no . . . .
C14 C15 C16 C17 0.0(3) no . . . .
C14 C15 C16 C19 178.75(13) no . . . .
C15 C16 C17 C18 -0.3(3) no . . . .
C15 C16 C19 O3 8.9(3) no . . . .
C15 C16 C19 O4 -169.80(13) no . . . .
C17 C16 C19 O3 -172.41(15) no . . . .
C17 C16 C19 O4 8.9(3) no . . . .
C19 C16 C17 C18 -178.95(13) no . . . .
C16 C17 C18 C13 -0.4(3) no . . . .
